data_4036601
loop_
_publ_author_name
'Peng, Hui'
'Li, Jiuyi'
'Wang, Furong'
'Liu, Bo'
'Yin, Biaolin'

_publ_section_title
;
 Synthesis of Spiro-lactams and Polysubstituted Pyrroles via Ceric
 Ammonium Nitrate-Mediated Oxidative Cyclization of
 N-Furan-2-ylmethyl-\b-Enaminones.
;
_journal_issue 12
_journal_name_full 'The Journal of organic chemistry'
_journal_page_first 4939
_journal_page_last 4946
_journal_paper_doi 10.1021/acs.joc.5b02919
_journal_volume 81
_journal_year 2016
_chemical_formula_sum 'C24 H21 F N O5'
_chemical_formula_weight 422.42
_space_group_IT_number 14
_space_group_name_Hall '-P 2yn'
_space_group_name_H-M_alt 'P 1 21/n 1'
_symmetry_cell_setting triclinic
_symmetry_space_group_name_H-M 'P 1 21/n 1'
_atom_sites_solution_hydrogens geom
_atom_sites_solution_primary direct
_atom_sites_solution_secondary difmap
_audit_creation_method SHELXL-97
_cell_angle_alpha 90.00
_cell_angle_beta 95.862(3)
_cell_angle_gamma 90.00
_cell_formula_units_Z 4
_cell_length_a 10.5930(3)
_cell_length_b 11.1116(3)
_cell_length_c 17.5737(5)
_cell_measurement_temperature 571(2)
_cell_measurement_theta_max 24.25
_cell_measurement_theta_min 2.15
_cell_volume 2057.70(10)
_computing_cell_refinement 'Bruker SMART'
_computing_data_collection 'Bruker SMART'
_computing_data_reduction 'Bruker SAINT'
_computing_molecular_graphics 'Bruker SHELXTL'
_computing_publication_material 'Bruker SHELXTL'
_computing_structure_refinement 'SHELXL-97 (Sheldrick, 1997)'
_computing_structure_solution 'SHELXS-97 (Sheldrick, 1990)'
_diffrn_ambient_temperature 571(2)
_diffrn_measured_fraction_theta_full 0.988
_diffrn_measured_fraction_theta_max 0.988
_diffrn_measurement_device_type 'CCD area detector'
_diffrn_measurement_method 'phi and omega scans'
_diffrn_radiation_monochromator graphite
_diffrn_radiation_source 'fine-focus sealed tube'
_diffrn_radiation_type MoK\a
_diffrn_radiation_wavelength 0.71073
_diffrn_reflns_av_R_equivalents 0.0545
_diffrn_reflns_av_sigmaI/netI 0.0213
_diffrn_reflns_limit_h_max 12
_diffrn_reflns_limit_h_min -12
_diffrn_reflns_limit_k_max 12
_diffrn_reflns_limit_k_min -12
_diffrn_reflns_limit_l_max 20
_diffrn_reflns_limit_l_min -20
_diffrn_reflns_number 32467
_diffrn_reflns_theta_full 24.25
_diffrn_reflns_theta_max 24.25
_diffrn_reflns_theta_min 2.15
_exptl_absorpt_coefficient_mu 0.102
_exptl_absorpt_correction_T_max 0.9819
_exptl_absorpt_correction_T_min 0.9750
_exptl_crystal_colour colorless
_exptl_crystal_density_diffrn 1.364
_exptl_crystal_density_method 'not measured'
_exptl_crystal_description plane
_exptl_crystal_F_000 884
_exptl_crystal_size_max 0.25
_exptl_crystal_size_mid 0.20
_exptl_crystal_size_min 0.18
_refine_diff_density_max 1.429
_refine_diff_density_min -0.353
_refine_diff_density_rms 0.062
_refine_ls_extinction_coef 0.021(4)
_refine_ls_extinction_expression Fc^*^=kFc[1+0.001xFc^2^\l^3^/sin(2\q)]^-1/4^
_refine_ls_extinction_method SHELXL
_refine_ls_goodness_of_fit_ref 1.085
_refine_ls_hydrogen_treatment mixed
_refine_ls_matrix_type full
_refine_ls_number_parameters 281
_refine_ls_number_reflns 3287
_refine_ls_number_restraints 0
_refine_ls_restrained_S_all 1.085
_refine_ls_R_factor_all 0.0728
_refine_ls_R_factor_gt 0.0693
_refine_ls_shift/su_max 0.000
_refine_ls_shift/su_mean 0.000
_refine_ls_structure_factor_coef Fsqd
_refine_ls_weighting_details 'calc w=1/[\s^2^(Fo^2^)+(0.0846P)^2^+3.1945P] where P=(Fo^2^+2Fc^2^)/3'
_refine_ls_weighting_scheme calc
_refine_ls_wR_factor_gt 0.1822
_refine_ls_wR_factor_ref 0.1849
_reflns_number_gt 3038
_reflns_number_total 3287
_reflns_threshold_expression >2sigma(I)
_cod_data_source_file jo5b02919_si_001.cif
_cod_data_source_block sad
_cod_depositor_comments
;
The following automatic conversions were performed:

data item '_symmetry_cell_setting' value 'Triclinic' was changed to
'triclinic' in accordance with the
/home/saulius/struct/COD-crude-data/automatic-downloads/DataCite-retrospective/ACS/depositions/lib/dictionaries/cif_core.dic
dictionary named 'cif_core.dic' version 2.4.2 last updated on
2011-04-26.

Automatic conversion script
Id: cif_fix_values 6909 2019-04-08 15:41:33Z antanas 
;
_cod_original_sg_symbol_H-M P21/n
_cod_database_code 4036601

loop_
_symmetry_equiv_pos_as_xyz
'x, y, z'
'-x+1/2, y+1/2, -z+1/2'
'-x, -y, -z'
'x-1/2, -y-1/2, z-1/2'

loop_
_atom_site_label
_atom_site_type_symbol
_atom_site_fract_x
_atom_site_fract_y
_atom_site_fract_z
_atom_site_U_iso_or_equiv
_atom_site_adp_type
_atom_site_occupancy
_atom_site_symmetry_multiplicity
_atom_site_calc_flag
_atom_site_refinement_flags
O1 O 0.4447(2) 0.6901(2) 0.01764(13) 0.0490(7) Uani 1 1 d .
O2 O 0.0776(2) 0.7574(2) 0.20129(13) 0.0450(6) Uani 1 1 d .
O3 O 0.2292(2) 0.60232(18) 0.11157(12) 0.0380(6) Uani 1 1 d .
O5 O 0.84983(19) 1.01403(19) 0.34270(13) 0.0394(6) Uani 1 1 d .
N1 N 0.2850(2) 0.8112(2) 0.23787(13) 0.0304(6) Uani 1 1 d .
F1 F 0.9144(2) 1.0311(2) 0.09786(14) 0.0671(7) Uani 1 1 d .
C1 C 0.8044(3) 0.9672(3) 0.08919(19) 0.0450(8) Uani 1 1 d .
C2 C 0.6933(3) 1.0266(3) 0.09710(19) 0.0450(8) Uani 1 1 d .
H2A H 0.6924 1.1090 0.1063 0.054 Uiso 1 1 calc R
C3 C 0.5821(3) 0.9598(3) 0.09086(17) 0.0374(7) Uani 1 1 d .
H3A H 0.5053 0.9971 0.0973 0.045 Uiso 1 1 calc R
C4 C 0.5849(3) 0.8375(3) 0.07509(16) 0.0325(7) Uani 1 1 d .
C5 C 0.6993(3) 0.7818(3) 0.06386(17) 0.0368(7) Uani 1 1 d .
H5A H 0.7006 0.7008 0.0506 0.044 Uiso 1 1 calc R
C6 C 0.8105(3) 0.8469(3) 0.07234(18) 0.0433(8) Uani 1 1 d .
H6A H 0.8879 0.8101 0.0668 0.052 Uiso 1 1 calc R
C7 C 0.4671(3) 0.7614(3) 0.07099(17) 0.0342(7) Uani 1 1 d .
C8 C 0.3790(3) 0.7723(3) 0.12914(16) 0.0307(7) Uani 1 1 d .
C9 C 0.3987(3) 0.8143(2) 0.20236(16) 0.0284(6) Uani 1 1 d .
C10 C 0.1868(3) 0.7684(3) 0.18805(17) 0.0321(7) Uani 1 1 d .
C11 C 0.2428(3) 0.7311(3) 0.11406(17) 0.0318(7) Uani 1 1 d .
C14 C 0.1284(3) 0.6816(3) -0.00014(19) 0.0434(8) Uani 1 1 d .
C15 C 0.1703(3) 0.7738(3) 0.04188(17) 0.0361(7) Uani 1 1 d .
H15A H 0.1566 0.8541 0.0286 0.043 Uiso 1 1 calc R
C16 C 0.5157(3) 0.8598(3) 0.24495(15) 0.0287(6) Uani 1 1 d .
C17 C 0.5191(3) 0.9749(3) 0.27759(16) 0.0310(7) Uani 1 1 d .
H17A H 0.4445 1.0192 0.2771 0.037 Uiso 1 1 calc R
C18 C 0.6306(3) 1.0233(3) 0.31023(17) 0.0325(7) Uani 1 1 d .
H18A H 0.6315 1.1001 0.3313 0.039 Uiso 1 1 calc R
C19 C 0.7431(3) 0.9569(3) 0.31175(16) 0.0307(7) Uani 1 1 d .
C20 C 0.7407(3) 0.8411(3) 0.28197(16) 0.0313(7) Uani 1 1 d .
H20A H 0.8147 0.7956 0.2844 0.038 Uiso 1 1 calc R
C21 C 0.6269(3) 0.7937(3) 0.24857(16) 0.0300(7) Uani 1 1 d .
H21A H 0.6255 0.7164 0.2283 0.036 Uiso 1 1 calc R
C22 C 0.9678(3) 0.9517(3) 0.3418(2) 0.0433(8) Uani 1 1 d .
H22A H 1.0351 1.0001 0.3665 0.065 Uiso 1 1 calc R
H22B H 0.9837 0.9365 0.2899 0.065 Uiso 1 1 calc R
H22C H 0.9638 0.8767 0.3686 0.065 Uiso 1 1 calc R
C24 C 0.2737(3) 0.8244(3) 0.31979(17) 0.0380(7) Uani 1 1 d .
H24A H 0.1847 0.8264 0.3282 0.046 Uiso 1 1 calc R
H24B H 0.3117 0.9000 0.3376 0.046 Uiso 1 1 calc R
C25 C 0.3390(4) 0.7207(4) 0.3659(2) 0.0611(11) Uani 1 1 d .
H25A H 0.4277 0.7184 0.3566 0.073 Uiso 1 1 calc R
H25B H 0.3357 0.7365 0.4200 0.073 Uiso 1 1 calc R
C26 C 0.2813(4) 0.6010(4) 0.3473(3) 0.0674(12) Uani 1 1 d .
H26A H 0.3264 0.5404 0.3781 0.101 Uiso 1 1 calc R
H26B H 0.2862 0.5835 0.2942 0.101 Uiso 1 1 calc R
H26C H 0.1940 0.6017 0.3575 0.101 Uiso 1 1 calc R
C13 C 0.1682(3) 0.5662(3) 0.03858(19) 0.0432(8) Uani 1 1 d .
H13A H 0.0924 0.5190 0.0464 0.052 Uiso 1 1 calc R
O4 O 0.2483(3) 0.4971(2) 0.00138(15) 0.0652(8) Uani 1 1 d .
H4A H 0.3148 0.5337 -0.0017 0.098 Uiso 1 1 calc R

loop_
_atom_site_aniso_label
_atom_site_aniso_U_11
_atom_site_aniso_U_22
_atom_site_aniso_U_33
_atom_site_aniso_U_23
_atom_site_aniso_U_13
_atom_site_aniso_U_12
O1 0.0473(14) 0.0582(15) 0.0418(13) -0.0220(12) 0.0065(10) -0.0080(11)
O2 0.0314(13) 0.0541(14) 0.0496(14) -0.0023(11) 0.0056(10) -0.0105(10)
O3 0.0453(13) 0.0265(11) 0.0389(12) -0.0016(9) -0.0123(9) -0.0035(9)
O5 0.0289(11) 0.0369(12) 0.0506(13) -0.0108(10) -0.0053(9) -0.0027(9)
N1 0.0291(13) 0.0300(13) 0.0320(13) -0.0012(10) 0.0026(10) -0.0008(10)
F1 0.0491(13) 0.0740(16) 0.0770(16) 0.0126(12) 0.0001(11) -0.0252(11)
C1 0.0375(18) 0.056(2) 0.0411(18) 0.0088(16) 0.0015(14) -0.0152(16)
C2 0.056(2) 0.0391(18) 0.0401(18) 0.0049(14) 0.0045(15) -0.0076(16)
C3 0.0414(18) 0.0373(17) 0.0338(16) 0.0019(13) 0.0051(13) 0.0000(14)
C4 0.0331(16) 0.0400(17) 0.0246(14) 0.0001(12) 0.0030(11) 0.0002(13)
C5 0.0379(17) 0.0432(17) 0.0300(15) -0.0006(13) 0.0061(12) 0.0019(14)
C6 0.0361(18) 0.060(2) 0.0347(17) 0.0065(15) 0.0065(13) 0.0055(15)
C7 0.0341(16) 0.0346(16) 0.0329(16) -0.0051(13) -0.0016(12) 0.0021(13)
C8 0.0302(15) 0.0283(15) 0.0331(15) -0.0032(12) 0.0007(12) -0.0014(12)
C9 0.0286(15) 0.0235(13) 0.0327(15) -0.0012(11) 0.0009(11) 0.0009(11)
C10 0.0319(17) 0.0270(15) 0.0368(16) 0.0025(12) 0.0005(12) -0.0027(12)
C11 0.0340(16) 0.0243(14) 0.0357(16) -0.0005(12) -0.0038(12) -0.0034(12)
C14 0.0399(18) 0.0464(19) 0.0410(18) -0.0009(15) -0.0099(14) -0.0015(15)
C15 0.0340(16) 0.0356(16) 0.0377(17) 0.0074(13) -0.0012(13) 0.0017(13)
C16 0.0301(15) 0.0296(14) 0.0260(14) -0.0023(11) 0.0011(11) -0.0002(12)
C17 0.0296(15) 0.0309(15) 0.0320(15) -0.0043(12) 0.0007(11) 0.0030(12)
C18 0.0362(16) 0.0273(14) 0.0333(15) -0.0066(12) 0.0002(12) -0.0007(12)
C19 0.0287(15) 0.0322(15) 0.0302(14) -0.0017(12) -0.0023(11) -0.0031(12)
C20 0.0296(15) 0.0315(15) 0.0325(15) -0.0011(12) 0.0013(12) 0.0035(12)
C21 0.0331(16) 0.0273(14) 0.0294(14) -0.0032(11) 0.0014(12) 0.0001(12)
C22 0.0265(16) 0.0480(19) 0.054(2) -0.0070(16) -0.0026(14) 0.0001(14)
C24 0.0412(18) 0.0406(17) 0.0332(16) -0.0070(13) 0.0088(13) -0.0032(14)
C25 0.061(2) 0.073(3) 0.049(2) 0.0040(19) 0.0012(18) -0.007(2)
C26 0.069(3) 0.053(2) 0.076(3) 0.024(2) -0.014(2) -0.012(2)
C13 0.0451(19) 0.0386(17) 0.0427(18) -0.0108(14) -0.0114(14) -0.0033(14)
O4 0.086(2) 0.0556(16) 0.0523(16) -0.0159(13) -0.0028(14) 0.0015(15)

loop_
_atom_type_symbol
_atom_type_description
_atom_type_scat_dispersion_real
_atom_type_scat_dispersion_imag
_atom_type_scat_source
C C 0.0033 0.0016 'International Tables Vol C Tables 4.2.6.8 and 6.1.1.4'
H H 0.0000 0.0000 'International Tables Vol C Tables 4.2.6.8 and 6.1.1.4'
N N 0.0061 0.0033 'International Tables Vol C Tables 4.2.6.8 and 6.1.1.4'
O O 0.0106 0.0060 'International Tables Vol C Tables 4.2.6.8 and 6.1.1.4'
F F 0.0171 0.0103 'International Tables Vol C Tables 4.2.6.8 and 6.1.1.4'

loop_
_geom_angle_atom_site_label_1
_geom_angle_atom_site_label_2
_geom_angle_atom_site_label_3
_geom_angle
C13 O3 C11 109.9(2)
C19 O5 C22 117.5(2)
C10 N1 C9 110.6(2)
C10 N1 C24 121.9(2)
C9 N1 C24 126.2(2)
F1 C1 C2 118.2(3)
F1 C1 C6 118.4(3)
C2 C1 C6 123.4(3)
C1 C2 C3 117.8(3)
C2 C3 C4 120.3(3)
C3 C4 C5 120.0(3)
C3 C4 C7 121.7(3)
C5 C4 C7 118.3(3)
C6 C5 C4 119.9(3)
C1 C6 C5 118.5(3)
O1 C7 C8 120.0(3)
O1 C7 C4 119.5(3)
C8 C7 C4 120.5(2)
C9 C8 C7 130.0(3)
C9 C8 C11 108.6(2)
C7 C8 C11 121.4(3)
C8 C9 N1 110.7(2)
C8 C9 C16 129.6(3)
N1 C9 C16 119.7(2)
O2 C10 N1 126.1(3)
O2 C10 C11 126.4(3)
N1 C10 C11 107.4(2)
O3 C11 C15 104.4(2)
O3 C11 C8 113.4(2)
C15 C11 C8 116.9(3)
O3 C11 C10 104.3(2)
C15 C11 C10 115.0(3)
C8 C11 C10 102.4(2)
C15 C14 C13 110.5(3)
C14 C15 C11 110.2(3)
C21 C16 C17 118.6(3)
C21 C16 C9 120.7(2)
C17 C16 C9 120.5(3)
C18 C17 C16 121.0(3)
C17 C18 C19 119.8(3)
O5 C19 C20 124.4(3)
O5 C19 C18 115.6(3)
C20 C19 C18 119.9(3)
C19 C20 C21 119.5(3)
C16 C21 C20 121.1(3)
N1 C24 C25 111.6(3)
C26 C25 C24 113.7(3)
O4 C13 O3 110.0(3)
O4 C13 C14 115.3(3)
O3 C13 C14 104.3(2)

loop_
_geom_bond_atom_site_label_1
_geom_bond_atom_site_label_2
_geom_bond_distance
O1 C7 1.232(4)
O2 C10 1.209(4)
O3 C13 1.433(4)
O3 C11 1.439(3)
O5 C19 1.361(3)
O5 C22 1.430(4)
N1 C10 1.375(4)
N1 C9 1.412(4)
N1 C24 1.464(4)
F1 C1 1.360(4)
C1 C2 1.369(5)
C1 C6 1.372(5)
C2 C3 1.387(5)
C3 C4 1.388(5)
C4 C5 1.392(4)
C4 C7 1.503(4)
C5 C6 1.377(5)
C7 C8 1.457(4)
C8 C9 1.365(4)
C8 C11 1.511(4)
C9 C16 1.471(4)
C10 C11 1.540(4)
C11 C15 1.492(4)
C14 C15 1.313(5)
C14 C13 1.493(5)
C16 C21 1.384(4)
C16 C17 1.401(4)
C17 C18 1.369(4)
C18 C19 1.400(4)
C19 C20 1.388(4)
C20 C21 1.389(4)
C24 C25 1.533(5)
C25 C26 1.486(6)
C13 O4 1.360(4)
